data_7044396
loop_
_publ_author_name
'Akbari Afkhami, Farhad'
'Mahmoudi, Ghodrat'
'Gurbanov, Atash V.'
'Zubkov, Fedor Ivanovich'
'Qu, Fengrui'
'Gupta, Arunava'
'Safin, Damir'

_publ_section_title
;
 Solvent-driven azide-induced mononuclear discrete versus one-dimensional
 polymeric aromatic m\"obius cadmium(II) complexes of N4 helical ligand
;
_journal_name_full 'Dalton Trans.'
_journal_paper_doi 10.1039/C7DT02952G
_journal_year 2017
_chemical_formula_moiety 'C28 H24 Cd3 N24'
_chemical_formula_sum 'C28 H24 Cd3 N24'
_chemical_formula_weight 1033.91
_chemical_name_common FA10
_space_group_crystal_system triclinic
_space_group_IT_number 2
_space_group_name_Hall '-P 1'
_space_group_name_H-M_alt 'P -1'
_symmetry_space_group_name_Hall '-P 1'
_symmetry_space_group_name_H-M 'P -1'
_atom_sites_solution_hydrogens geom
_atom_sites_solution_primary direct
_atom_sites_solution_secondary difmap
_audit_creation_method SHELXL-2014/7
_audit_update_record
;
2017-07-23 deposited with the CCDC.
2017-10-02 downloaded from the CCDC.
;
_cell_angle_alpha 111.3920(10)
_cell_angle_beta 92.1840(10)
_cell_angle_gamma 94.0280(10)
_cell_formula_units_Z 2
_cell_length_a 8.9122(3)
_cell_length_b 14.7168(5)
_cell_length_c 15.1730(5)
_cell_measurement_reflns_used 9943
_cell_measurement_temperature 223(2)
_cell_measurement_theta_max 30.0399
_cell_measurement_theta_min 2.2963
_cell_volume 1844.04(11)
_computing_cell_refinement 'APEX2 V2013.10.0 (Bruker, 2013)'
_computing_data_collection 'APEX2 V2013.10.0 (Bruker, 2013)'
_computing_data_reduction 'APEX2 V2013.10.0 (Bruker, 2013)'
_computing_structure_refinement 'SHELXL-2014/7 (Sheldrick, 2014)'
_computing_structure_solution 'SHELXT (Shelrick, 2015)'
_diffrn_ambient_temperature 223(2)
_diffrn_measured_fraction_theta_full 1.000
_diffrn_measured_fraction_theta_max 0.995
_diffrn_measurement_device_type 'Bruker AXS SMART APEX2 CCD diffractometer'
_diffrn_measurement_method 'phi and omega scans'
_diffrn_radiation_type MoK\a
_diffrn_radiation_wavelength 0.71073
_diffrn_reflns_av_R_equivalents 0.0249
_diffrn_reflns_av_unetI/netI 0.0150
_diffrn_reflns_Laue_measured_fraction_full 1.000
_diffrn_reflns_Laue_measured_fraction_max 0.995
_diffrn_reflns_limit_h_max 12
_diffrn_reflns_limit_h_min -12
_diffrn_reflns_limit_k_max 20
_diffrn_reflns_limit_k_min -20
_diffrn_reflns_limit_l_max 21
_diffrn_reflns_limit_l_min -21
_diffrn_reflns_number 70672
_diffrn_reflns_point_group_measured_fraction_full 1.000
_diffrn_reflns_point_group_measured_fraction_max 0.995
_diffrn_reflns_theta_full 25.242
_diffrn_reflns_theta_max 30.076
_diffrn_reflns_theta_min 1.445
_diffrn_source 'fine focus sealed X-ray tube'
_exptl_absorpt_coefficient_mu 1.773
_exptl_absorpt_correction_T_max 0.7460
_exptl_absorpt_correction_T_min 0.6722
_exptl_absorpt_correction_type multi-scan
_exptl_absorpt_process_details 'SADABS V2012/1 (Bruker AXS Inc)'
_exptl_crystal_colour colourless
_exptl_crystal_density_diffrn 1.862
_exptl_crystal_description prism
_exptl_crystal_F_000 1008
_exptl_crystal_size_max 0.20
_exptl_crystal_size_mid 0.20
_exptl_crystal_size_min 0.18
_refine_diff_density_max 0.392
_refine_diff_density_min -0.597
_refine_diff_density_rms 0.066
_refine_ls_extinction_method none
_refine_ls_goodness_of_fit_ref 1.049
_refine_ls_hydrogen_treatment constr
_refine_ls_matrix_type full
_refine_ls_number_parameters 498
_refine_ls_number_reflns 10789
_refine_ls_number_restraints 0
_refine_ls_restrained_S_all 1.049
_refine_ls_R_factor_all 0.0204
_refine_ls_R_factor_gt 0.0182
_refine_ls_shift/su_max 0.003
_refine_ls_shift/su_mean 0.000
_refine_ls_structure_factor_coef Fsqd
_refine_ls_weighting_details 'w=1/[\s^2^(Fo^2^)+(0.0214P)^2^+0.7484P] where P=(Fo^2^+2Fc^2^)/3'
_refine_ls_weighting_scheme calc
_refine_ls_wR_factor_gt 0.0444
_refine_ls_wR_factor_ref 0.0455
_reflns_Friedel_coverage 0.000
_reflns_number_gt 10026
_reflns_number_total 10789
_reflns_threshold_expression 'I > 2\s(I)'
_cod_data_source_file c7dt02952g2.cif
_cod_data_source_block FA10_0m_a
_cod_database_code 7044396
_shelx_shelxl_version_number 2014/7
_shelx_space_group_comment
;
The symmetry employed for this shelxl refinement is uniquely defined
by the following loop, which should always be used as a source of
symmetry information in preference to the above space-group names.
They are only intended as comments.
;

loop_
_space_group_symop_operation_xyz
'x, y, z'
'-x, -y, -z'

loop_
_atom_site_label
_atom_site_type_symbol
_atom_site_fract_x
_atom_site_fract_y
_atom_site_fract_z
_atom_site_U_iso_or_equiv
_atom_site_adp_type
_atom_site_occupancy
_atom_site_site_symmetry_order
_atom_site_calc_flag
_atom_site_refinement_flags_posn
_atom_site_refinement_flags_adp
Cd1 Cd 0.78769(2) 0.25132(2) 0.52754(2) 0.02535(3) Uani 1 1 d . .
Cd2 Cd 0.59944(2) 0.42408(2) 0.89656(2) 0.02267(3) Uani 1 1 d . .
Cd3 Cd 0.20169(2) 0.41401(2) 0.87116(2) 0.02283(3) Uani 1 1 d . .
N1 N 0.82773(15) 0.42270(9) 0.55921(9) 0.0284(3) Uani 1 1 d . .
N2 N 0.70597(14) 0.29145(9) 0.39544(8) 0.0249(2) Uani 1 1 d . .
N3 N 0.62030(14) 0.21870(9) 0.32134(8) 0.0252(2) Uani 1 1 d . .
N4 N 0.94270(14) 0.13652(9) 0.32660(8) 0.0246(2) Uani 1 1 d . .
N5 N 0.86154(14) 0.11801(9) 0.39577(8) 0.0241(2) Uani 1 1 d . .
N6 N 0.73100(15) 0.09940(9) 0.54257(9) 0.0277(3) Uani 1 1 d . .
N7 N 0.57430(19) 0.30106(12) 0.60621(11) 0.0416(3) Uani 1 1 d . .
N8 N 0.58408(17) 0.36863(10) 0.67869(10) 0.0320(3) Uani 1 1 d . .
N9 N 0.5882(2) 0.43747(12) 0.74883(10) 0.0416(4) Uani 1 1 d . .
N10 N 0.80620(15) 0.54037(10) 0.95810(9) 0.0302(3) Uani 1 1 d . .
N11 N 0.91652(14) 0.53257(9) 0.91607(8) 0.0232(2) Uani 1 1 d . .
N12 N 1.02430(16) 0.52696(11) 0.87412(11) 0.0343(3) Uani 1 1 d . .
N13 N 0.40542(13) 0.53917(9) 0.93575(8) 0.0227(2) Uani 1 1 d . .
N14 N 0.43342(15) 0.61049(9) 0.91416(9) 0.0265(2) Uani 1 1 d . .
N15 N 0.4623(2) 0.67750(12) 0.89554(12) 0.0463(4) Uani 1 1 d . .
N16 N 0.38964(14) 0.31718(9) 0.86982(9) 0.0267(2) Uani 1 1 d . .
N17 N 0.38582(14) 0.23937(10) 0.80370(9) 0.0277(3) Uani 1 1 d . .
N18 N 0.3818(2) 0.16502(12) 0.74317(12) 0.0461(4) Uani 1 1 d . .
N19 N 0.19835(16) 0.37867(12) 0.70836(10) 0.0354(3) Uani 1 1 d . .
N20 N 0.10805(16) 0.32177(10) 0.65484(9) 0.0307(3) Uani 1 1 d . .
N21 N 0.0225(2) 0.26336(12) 0.59873(13) 0.0506(4) Uani 1 1 d . .
N22 N 0.00995(16) 0.29352(11) 0.85332(12) 0.0392(3) Uani 1 1 d . .
N23 N -0.11939(15) 0.29818(9) 0.84733(10) 0.0288(3) Uani 1 1 d . .
N24 N -0.24968(18) 0.29693(13) 0.84093(17) 0.0640(6) Uani 1 1 d . .
C1 C 0.8910(2) 0.48696(12) 0.64129(12) 0.0359(4) Uani 1 1 d . .
H1 H 0.9284 0.4634 0.6869 0.043 Uiso 1 1 calc R U
C2 C 0.9040(2) 0.58694(13) 0.66215(15) 0.0469(5) Uani 1 1 d . .
H2 H 0.9478 0.6305 0.7211 0.056 Uiso 1 1 calc R U
C3 C 0.8518(3) 0.62120(14) 0.59510(16) 0.0529(5) Uani 1 1 d . .
H3 H 0.8622 0.6887 0.6067 0.064 Uiso 1 1 calc R U
C4 C 0.7832(3) 0.55518(13) 0.50966(14) 0.0433(4) Uani 1 1 d . .
H4 H 0.7456 0.5773 0.4631 0.052 Uiso 1 1 calc R U
C5 C 0.77132(18) 0.45600(11) 0.49450(11) 0.0288(3) Uani 1 1 d . .
C6 C 0.69407(19) 0.38122(11) 0.40655(11) 0.0294(3) Uani 1 1 d . .
C7 C 0.6072(3) 0.41285(15) 0.33837(16) 0.0567(6) Uani 1 1 d . .
H7A H 0.6765 0.4351 0.3012 0.085 Uiso 1 1 calc R U
H7B H 0.5484 0.4659 0.3732 0.085 Uiso 1 1 calc R U
H7C H 0.5401 0.3581 0.2965 0.085 Uiso 1 1 calc R U
C8 C 0.69239(16) 0.15222(10) 0.26316(9) 0.0220(3) Uani 1 1 d . .
C9 C 0.60482(16) 0.06738(10) 0.19027(10) 0.0233(3) Uani 1 1 d . .
C10 C 0.44994(19) 0.06731(13) 0.17670(13) 0.0376(4) Uani 1 1 d . .
H10 H 0.4018 0.1233 0.2103 0.045 Uiso 1 1 calc R U
C11 C 0.3664(2) -0.01513(16) 0.11375(15) 0.0496(5) Uani 1 1 d . .
H11 H 0.2617 -0.0145 0.1043 0.060 Uiso 1 1 calc R U
C12 C 0.4348(2) -0.09779(14) 0.06500(13) 0.0428(4) Uani 1 1 d . .
H12 H 0.3768 -0.1540 0.0235 0.051 Uiso 1 1 calc R U
C13 C 0.5881(2) -0.09819(13) 0.07690(12) 0.0392(4) Uani 1 1 d . .
H13 H 0.6351 -0.1546 0.0431 0.047 Uiso 1 1 calc R U
C14 C 0.67400(19) -0.01566(12) 0.13863(11) 0.0325(3) Uani 1 1 d . .
H14 H 0.7792 -0.0159 0.1456 0.039 Uiso 1 1 calc R U
C15 C 0.86227(16) 0.15624(10) 0.26487(9) 0.0220(3) Uani 1 1 d . .
C16 C 0.93785(17) 0.17989(10) 0.19005(10) 0.0242(3) Uani 1 1 d . .
C17 C 0.85796(19) 0.21369(12) 0.12969(11) 0.0314(3) Uani 1 1 d . .
H17 H 0.7542 0.2202 0.1354 0.038 Uiso 1 1 calc R U
C18 C 0.9307(2) 0.23802(13) 0.06079(13) 0.0381(4) Uani 1 1 d . .
H18 H 0.8758 0.2600 0.0195 0.046 Uiso 1 1 calc R U
C19 C 1.0825(2) 0.23004(15) 0.05279(14) 0.0450(4) Uani 1 1 d . .
H19 H 1.1315 0.2464 0.0061 0.054 Uiso 1 1 calc R U
C20 C 1.1634(2) 0.19770(17) 0.11378(16) 0.0507(5) Uani 1 1 d . .
H20 H 1.2678 0.1937 0.1092 0.061 Uiso 1 1 calc R U
C21 C 1.0919(2) 0.17139(14) 0.18109(13) 0.0380(4) Uani 1 1 d . .
H21 H 1.1471 0.1477 0.2209 0.046 Uiso 1 1 calc R U
C22 C 0.86605(16) 0.03317(10) 0.40141(10) 0.0239(3) Uani 1 1 d . .
C23 C 0.94763(19) -0.04674(12) 0.33521(12) 0.0321(3) Uani 1 1 d . .
H23A H 0.8814 -0.0843 0.2797 0.048 Uiso 1 1 calc R U
H23B H 0.9785 -0.0895 0.3671 0.048 Uiso 1 1 calc R U
H23C H 1.0360 -0.0183 0.3159 0.048 Uiso 1 1 calc R U
C24 C 0.78051(17) 0.01846(11) 0.47831(10) 0.0254(3) Uani 1 1 d . .
C25 C 0.7482(2) -0.07364(12) 0.48165(12) 0.0353(3) Uani 1 1 d . .
H25 H 0.7845 -0.1291 0.4367 0.042 Uiso 1 1 calc R U
C26 C 0.6613(2) -0.08264(14) 0.55257(14) 0.0433(4) Uani 1 1 d . .
H26 H 0.6367 -0.1445 0.5557 0.052 Uiso 1 1 calc R U
C27 C 0.6117(2) -0.00038(15) 0.61794(14) 0.0431(4) Uani 1 1 d . .
H27 H 0.5533 -0.0048 0.6667 0.052 Uiso 1 1 calc R U
C28 C 0.6497(2) 0.08956(13) 0.61068(13) 0.0368(4) Uani 1 1 d . .
H28 H 0.6164 0.1460 0.6559 0.044 Uiso 1 1 calc R U

loop_
_atom_site_aniso_label
_atom_site_aniso_U_11
_atom_site_aniso_U_22
_atom_site_aniso_U_33
_atom_site_aniso_U_23
_atom_site_aniso_U_13
_atom_site_aniso_U_12
Cd1 0.03216(6) 0.02163(5) 0.01959(5) 0.00434(4) -0.00010(4) 0.00406(4)
Cd2 0.01532(5) 0.02687(5) 0.02054(5) 0.00261(4) 0.00071(3) 0.00157(3)
Cd3 0.01546(5) 0.02770(5) 0.02080(5) 0.00376(4) 0.00001(3) 0.00164(4)
N1 0.0305(6) 0.0238(6) 0.0261(6) 0.0039(5) -0.0006(5) 0.0021(5)
N2 0.0271(6) 0.0238(6) 0.0197(5) 0.0030(5) 0.0007(4) 0.0044(5)
N3 0.0261(6) 0.0259(6) 0.0200(5) 0.0042(5) -0.0016(4) 0.0032(5)
N4 0.0246(6) 0.0264(6) 0.0216(5) 0.0072(5) 0.0018(4) 0.0033(5)
N5 0.0259(6) 0.0265(6) 0.0189(5) 0.0071(5) 0.0006(4) 0.0040(5)
N6 0.0306(6) 0.0272(6) 0.0261(6) 0.0101(5) 0.0044(5) 0.0040(5)
N7 0.0444(9) 0.0403(8) 0.0331(7) 0.0044(6) 0.0117(6) 0.0041(7)
N8 0.0383(7) 0.0336(7) 0.0273(6) 0.0135(6) 0.0103(5) 0.0080(6)
N9 0.0594(10) 0.0394(8) 0.0263(7) 0.0098(6) 0.0129(7) 0.0130(7)
N10 0.0245(6) 0.0363(7) 0.0231(6) 0.0044(5) 0.0015(5) -0.0047(5)
N11 0.0235(6) 0.0226(5) 0.0222(5) 0.0073(4) -0.0014(4) 0.0014(4)
N12 0.0286(7) 0.0376(7) 0.0416(8) 0.0184(6) 0.0110(6) 0.0100(6)
N13 0.0192(5) 0.0247(6) 0.0218(5) 0.0061(4) -0.0003(4) 0.0015(4)
N14 0.0277(6) 0.0274(6) 0.0215(6) 0.0056(5) 0.0001(5) 0.0040(5)
N15 0.0640(11) 0.0356(8) 0.0417(9) 0.0178(7) 0.0006(8) 0.0021(7)
N16 0.0193(5) 0.0265(6) 0.0292(6) 0.0045(5) -0.0003(5) 0.0015(4)
N17 0.0233(6) 0.0295(6) 0.0276(6) 0.0078(5) 0.0033(5) -0.0005(5)
N18 0.0482(9) 0.0355(8) 0.0398(8) -0.0031(7) 0.0076(7) -0.0020(7)
N19 0.0316(7) 0.0463(8) 0.0240(6) 0.0091(6) -0.0009(5) -0.0022(6)
N20 0.0343(7) 0.0314(7) 0.0254(6) 0.0084(5) -0.0017(5) 0.0086(5)
N21 0.0516(10) 0.0340(8) 0.0532(10) 0.0032(7) -0.0266(8) 0.0059(7)
N22 0.0215(6) 0.0377(8) 0.0601(10) 0.0213(7) -0.0010(6) -0.0015(5)
N23 0.0246(6) 0.0223(6) 0.0345(7) 0.0048(5) -0.0002(5) 0.0009(5)
N24 0.0238(7) 0.0344(8) 0.1090(17) -0.0033(9) -0.0020(9) 0.0072(6)
C1 0.0371(9) 0.0312(8) 0.0313(8) 0.0027(6) -0.0044(7) 0.0016(7)
C2 0.0554(12) 0.0291(9) 0.0417(10) -0.0019(7) -0.0048(9) -0.0056(8)
C3 0.0744(15) 0.0225(8) 0.0521(12) 0.0045(8) 0.0015(11) -0.0072(9)
C4 0.0653(13) 0.0257(8) 0.0378(9) 0.0113(7) 0.0023(9) -0.0010(8)
C5 0.0344(8) 0.0235(7) 0.0266(7) 0.0069(6) 0.0043(6) 0.0020(6)
C6 0.0360(8) 0.0272(7) 0.0243(7) 0.0087(6) 0.0012(6) 0.0044(6)
C7 0.0882(17) 0.0362(10) 0.0446(11) 0.0164(9) -0.0231(11) 0.0050(10)
C8 0.0235(6) 0.0238(6) 0.0181(6) 0.0073(5) -0.0007(5) 0.0011(5)
C9 0.0261(7) 0.0244(6) 0.0178(6) 0.0066(5) -0.0007(5) -0.0003(5)
C10 0.0289(8) 0.0336(8) 0.0400(9) 0.0019(7) -0.0053(7) 0.0035(6)
C11 0.0304(9) 0.0491(11) 0.0535(12) 0.0031(9) -0.0129(8) -0.0041(8)
C12 0.0477(11) 0.0346(9) 0.0338(9) 0.0016(7) -0.0098(8) -0.0103(8)
C13 0.0476(10) 0.0289(8) 0.0307(8) -0.0004(7) 0.0012(7) 0.0007(7)
C14 0.0315(8) 0.0303(8) 0.0288(7) 0.0029(6) 0.0022(6) 0.0021(6)
C15 0.0238(6) 0.0196(6) 0.0185(6) 0.0024(5) 0.0002(5) 0.0006(5)
C16 0.0277(7) 0.0205(6) 0.0225(6) 0.0058(5) 0.0030(5) 0.0016(5)
C17 0.0296(8) 0.0356(8) 0.0299(7) 0.0142(6) -0.0016(6) -0.0011(6)
C18 0.0447(10) 0.0397(9) 0.0356(9) 0.0213(7) 0.0009(7) 0.0007(7)
C19 0.0515(11) 0.0504(11) 0.0451(10) 0.0294(9) 0.0200(9) 0.0093(9)
C20 0.0385(10) 0.0703(14) 0.0619(13) 0.0418(12) 0.0237(9) 0.0192(9)
C21 0.0332(9) 0.0487(10) 0.0420(9) 0.0255(8) 0.0121(7) 0.0145(7)
C22 0.0229(6) 0.0241(6) 0.0212(6) 0.0046(5) -0.0034(5) 0.0023(5)
C23 0.0326(8) 0.0271(7) 0.0330(8) 0.0059(6) 0.0046(6) 0.0069(6)
C24 0.0260(7) 0.0248(7) 0.0243(6) 0.0082(5) -0.0026(5) 0.0018(5)
C25 0.0439(9) 0.0271(7) 0.0352(8) 0.0121(6) 0.0005(7) 0.0028(7)
C26 0.0508(11) 0.0369(9) 0.0487(11) 0.0245(8) 0.0034(9) -0.0017(8)
C27 0.0458(10) 0.0476(10) 0.0444(10) 0.0266(9) 0.0110(8) 0.0020(8)
C28 0.0400(9) 0.0383(9) 0.0350(8) 0.0154(7) 0.0121(7) 0.0068(7)

loop_
_atom_type_symbol
_atom_type_description
_atom_type_scat_dispersion_real
_atom_type_scat_dispersion_imag
_atom_type_scat_source
C C 0.0033 0.0016 'International Tables Vol C Tables 4.2.6.8 and 6.1.1.4'
H H 0.0000 0.0000 'International Tables Vol C Tables 4.2.6.8 and 6.1.1.4'
N N 0.0061 0.0033 'International Tables Vol C Tables 4.2.6.8 and 6.1.1.4'
Cd Cd -0.8075 1.2024 'International Tables Vol C Tables 4.2.6.8 and 6.1.1.4'

loop_
_geom_angle_atom_site_label_1
_geom_angle_atom_site_label_2
_geom_angle_atom_site_label_3
_geom_angle
_geom_angle_site_symmetry_1
_geom_angle_site_symmetry_3
N21 Cd1 N7 125.13(7) 1_655 .
N21 Cd1 N6 90.03(6) 1_655 .
N7 Cd1 N6 87.08(5) . .
N21 Cd1 N1 87.27(5) 1_655 .
N7 Cd1 N1 81.09(5) . .
N6 Cd1 N1 163.35(4) . .
N21 Cd1 N5 88.05(5) 1_655 .
N7 Cd1 N5 139.09(5) . .
N6 Cd1 N5 67.81(4) . .
N1 Cd1 N5 128.45(4) . .
N21 Cd1 N2 130.95(6) 1_655 .
N7 Cd1 N2 93.05(5) . .
N6 Cd1 N2 124.96(4) . .
N1 Cd1 N2 67.72(4) . .
N5 Cd1 N2 77.52(4) . .
N16 Cd2 N24 91.37(5) . 1_655
N16 Cd2 N9 96.71(6) . .
N24 Cd2 N9 90.00(8) 1_655 .
N16 Cd2 N10 167.71(5) . .
N24 Cd2 N10 92.74(6) 1_655 .
N9 Cd2 N10 94.87(6) . .
N16 Cd2 N13 90.16(4) . 2_667
N24 Cd2 N13 105.75(7) 1_655 2_667
N9 Cd2 N13 162.69(5) . 2_667
N10 Cd2 N13 77.58(4) . 2_667
N16 Cd2 N13 80.01(4) . .
N24 Cd2 N13 169.94(5) 1_655 .
N9 Cd2 N13 85.89(5) . .
N10 Cd2 N13 96.76(5) . .
N13 Cd2 N13 79.65(4) 2_667 .
N16 Cd3 N22 94.71(5) . .
N16 Cd3 N19 93.58(5) . .
N22 Cd3 N19 92.50(6) . .
N16 Cd3 N12 174.49(5) . 1_455
N22 Cd3 N12 90.80(5) . 1_455
N19 Cd3 N12 86.09(5) . 1_455
N16 Cd3 N13 81.28(4) . .
N22 Cd3 N13 163.23(5) . .
N19 Cd3 N13 103.96(5) . .
N12 Cd3 N13 93.45(5) 1_455 .
N16 Cd3 N10 90.28(5) . 2_667
N22 Cd3 N10 87.86(5) . 2_667
N19 Cd3 N10 176.08(5) . 2_667
N12 Cd3 N10 90.00(5) 1_455 2_667
N13 Cd3 N10 75.94(4) . 2_667
C1 N1 C5 119.00(14) . .
C1 N1 Cd1 122.80(11) . .
C5 N1 Cd1 117.92(10) . .
C6 N2 N3 118.54(13) . .
C6 N2 Cd1 119.70(10) . .
N3 N2 Cd1 117.29(9) . .
C8 N3 N2 116.63(12) . .
C15 N4 N5 114.57(12) . .
C22 N5 N4 117.47(12) . .
C22 N5 Cd1 119.68(10) . .
N4 N5 Cd1 119.89(9) . .
C28 N6 C24 118.56(14) . .
C28 N6 Cd1 122.70(11) . .
C24 N6 Cd1 118.73(10) . .
N8 N7 Cd1 119.87(13) . .
N9 N8 N7 176.73(19) . .
N8 N9 Cd2 121.69(12) . .
N11 N10 Cd2 119.60(10) . .
N11 N10 Cd3 125.73(10) . 2_667
Cd2 N10 Cd3 103.58(5) . 2_667
N12 N11 N10 178.24(16) . .
N11 N12 Cd3 122.03(11) . 1_655
N14 N13 Cd3 126.96(10) . .
N14 N13 Cd2 114.51(9) . 2_667
Cd3 N13 Cd2 102.76(5) . 2_667
N14 N13 Cd2 113.65(9) . .
Cd3 N13 Cd2 94.03(4) . .
Cd2 N13 Cd2 100.34(4) 2_667 .
N15 N14 N13 178.41(17) . .
N17 N16 Cd3 117.23(10) . .
N17 N16 Cd2 118.04(10) . .
Cd3 N16 Cd2 102.07(5) . .
N18 N17 N16 178.22(18) . .
N20 N19 Cd3 122.12(12) . .
N19 N20 N21 177.11(19) . .
N20 N21 Cd1 139.71(13) . 1_455
N23 N22 Cd3 128.46(12) . .
N24 N23 N22 175.81(18) . .
N23 N24 Cd2 129.50(13) . 1_455
N1 C1 C2 122.69(18) . .
N1 C1 H1 118.7 . .
C2 C1 H1 118.7 . .
C3 C2 C1 118.64(17) . .
C3 C2 H2 120.7 . .
C1 C2 H2 120.7 . .
C2 C3 C4 119.36(17) . .
C2 C3 H3 120.3 . .
C4 C3 H3 120.3 . .
C5 C4 C3 118.75(18) . .
C5 C4 H4 120.6 . .
C3 C4 H4 120.6 . .
N1 C5 C4 121.50(15) . .
N1 C5 C6 116.57(13) . .
C4 C5 C6 121.92(15) . .
N2 C6 C5 116.11(14) . .
N2 C6 C7 123.96(15) . .
C5 C6 C7 119.93(15) . .
C6 C7 H7A 109.5 . .
C6 C7 H7B 109.5 . .
H7A C7 H7B 109.5 . .
C6 C7 H7C 109.5 . .
H7A C7 H7C 109.5 . .
H7B C7 H7C 109.5 . .
N3 C8 C9 118.43(13) . .
N3 C8 C15 123.54(12) . .
C9 C8 C15 118.03(12) . .
C10 C9 C14 119.01(14) . .
C10 C9 C8 120.06(14) . .
C14 C9 C8 120.81(13) . .
C11 C10 C9 120.02(17) . .
C11 C10 H10 120.0 . .
C9 C10 H10 120.0 . .
C12 C11 C10 120.69(18) . .
C12 C11 H11 119.7 . .
C10 C11 H11 119.7 . .
C11 C12 C13 119.82(16) . .
C11 C12 H12 120.1 . .
C13 C12 H12 120.1 . .
C12 C13 C14 120.28(17) . .
C12 C13 H13 119.9 . .
C14 C13 H13 119.9 . .
C13 C14 C9 120.14(16) . .
C13 C14 H14 119.9 . .
C9 C14 H14 119.9 . .
N4 C15 C16 118.93(13) . .
N4 C15 C8 122.69(13) . .
C16 C15 C8 118.33(12) . .
C17 C16 C21 119.14(14) . .
C17 C16 C15 120.59(14) . .
C21 C16 C15 120.24(14) . .
C16 C17 C18 120.26(16) . .
C16 C17 H17 119.9 . .
C18 C17 H17 119.9 . .
C19 C18 C17 120.26(17) . .
C19 C18 H18 119.9 . .
C17 C18 H18 119.9 . .
C18 C19 C20 119.77(17) . .
C18 C19 H19 120.1 . .
C20 C19 H19 120.1 . .
C21 C20 C19 120.51(18) . .
C21 C20 H20 119.7 . .
C19 C20 H20 119.7 . .
C20 C21 C16 120.04(17) . .
C20 C21 H21 120.0 . .
C16 C21 H21 120.0 . .
N5 C22 C24 115.10(13) . .
N5 C22 C23 123.38(14) . .
C24 C22 C23 121.51(13) . .
C22 C23 H23A 109.5 . .
C22 C23 H23B 109.5 . .
H23A C23 H23B 109.5 . .
C22 C23 H23C 109.5 . .
H23A C23 H23C 109.5 . .
H23B C23 H23C 109.5 . .
N6 C24 C25 121.75(15) . .
N6 C24 C22 116.31(13) . .
C25 C24 C22 121.90(14) . .
C24 C25 C26 118.85(16) . .
C24 C25 H25 120.6 . .
C26 C25 H25 120.6 . .
C27 C26 C25 119.29(17) . .
C27 C26 H26 120.4 . .
C25 C26 H26 120.4 . .
C26 C27 C28 118.66(17) . .
C26 C27 H27 120.7 . .
C28 C27 H27 120.7 . .
N6 C28 C27 122.88(17) . .
N6 C28 H28 118.6 . .
C27 C28 H28 118.6 . .

loop_
_geom_bond_atom_site_label_1
_geom_bond_atom_site_label_2
_geom_bond_distance
_geom_bond_site_symmetry_2
Cd1 N21 2.2835(16) 1_655
Cd1 N7 2.3040(15) .
Cd1 N6 2.3511(13) .
Cd1 N1 2.3866(13) .
Cd1 N5 2.3875(12) .
Cd1 N2 2.3894(13) .
Cd2 N16 2.2801(12) .
Cd2 N24 2.3043(16) 1_655
Cd2 N9 2.3197(15) .
Cd2 N10 2.3359(13) .
Cd2 N13 2.4033(12) 2_667
Cd2 N13 2.4429(12) .
Cd3 N16 2.2702(13) .
Cd3 N22 2.3079(14) .
Cd3 N19 2.3299(14) .
Cd3 N12 2.3631(14) 1_455
Cd3 N13 2.3933(12) .
Cd3 N10 2.4328(13) 2_667
N1 C1 1.333(2) .
N1 C5 1.344(2) .
N2 C6 1.282(2) .
N2 N3 1.3910(16) .
N3 C8 1.2849(18) .
N4 C15 1.2852(18) .
N4 N5 1.3919(17) .
N5 C22 1.2855(19) .
N6 C28 1.329(2) .
N6 C24 1.3505(19) .
N7 N8 1.178(2) .
N8 N9 1.168(2) .
N10 N11 1.1819(18) .
N10 Cd3 2.4329(13) 2_667
N11 N12 1.1636(18) .
N12 Cd3 2.3630(14) 1_655
N13 N14 1.2213(18) .
N13 Cd2 2.4034(12) 2_667
N14 N15 1.136(2) .
N16 N17 1.2137(18) .
N17 N18 1.1406(19) .
N19 N20 1.1695(19) .
N20 N21 1.170(2) .
N21 Cd1 2.2835(16) 1_455
N22 N23 1.1616(19) .
N23 N24 1.160(2) .
N24 Cd2 2.3044(16) 1_455
C1 C2 1.383(3) .
C1 H1 0.9400 .
C2 C3 1.370(3) .
C2 H2 0.9400 .
C3 C4 1.391(3) .
C3 H3 0.9400 .
C4 C5 1.388(2) .
C4 H4 0.9400 .
C5 C6 1.489(2) .
C6 C7 1.492(2) .
C7 H7A 0.9700 .
C7 H7B 0.9700 .
C7 H7C 0.9700 .
C8 C9 1.4769(19) .
C8 C15 1.510(2) .
C9 C10 1.388(2) .
C9 C14 1.390(2) .
C10 C11 1.383(2) .
C10 H10 0.9400 .
C11 C12 1.371(3) .
C11 H11 0.9400 .
C12 C13 1.372(3) .
C12 H12 0.9400 .
C13 C14 1.387(2) .
C13 H13 0.9400 .
C14 H14 0.9400 .
C15 C16 1.476(2) .
C16 C17 1.388(2) .
C16 C21 1.395(2) .
C17 C18 1.391(2) .
C17 H17 0.9400 .
C18 C19 1.372(3) .
C18 H18 0.9400 .
C19 C20 1.386(3) .
C19 H19 0.9400 .
C20 C21 1.379(3) .
C20 H20 0.9400 .
C21 H21 0.9400 .
C22 C24 1.489(2) .
C22 C23 1.495(2) .
C23 H23A 0.9700 .
C23 H23B 0.9700 .
C23 H23C 0.9700 .
C24 C25 1.385(2) .
C25 C26 1.389(3) .
C25 H25 0.9400 .
C26 C27 1.370(3) .
C26 H26 0.9400 .
C27 C28 1.387(3) .
C27 H27 0.9400 .
C28 H28 0.9400 .

loop_
_geom_torsion_atom_site_label_1
_geom_torsion_atom_site_label_2
_geom_torsion_atom_site_label_3
_geom_torsion_atom_site_label_4
_geom_torsion
C6 N2 N3 C8 125.20(15)
Cd1 N2 N3 C8 -78.54(14)
C15 N4 N5 C22 119.18(14)
C15 N4 N5 Cd1 -80.33(13)
C5 N1 C1 C2 -1.4(3)
Cd1 N1 C1 C2 -175.08(15)
N1 C1 C2 C3 -1.0(3)
C1 C2 C3 C4 2.0(3)
C2 C3 C4 C5 -0.7(3)
C1 N1 C5 C4 2.7(2)
Cd1 N1 C5 C4 176.77(14)
C1 N1 C5 C6 -176.55(15)
Cd1 N1 C5 C6 -2.51(18)
C3 C4 C5 N1 -1.7(3)
C3 C4 C5 C6 177.54(19)
N3 N2 C6 C5 171.70(13)
Cd1 N2 C6 C5 16.02(19)
N3 N2 C6 C7 -7.3(3)
Cd1 N2 C6 C7 -162.96(16)
N1 C5 C6 N2 -8.8(2)
C4 C5 C6 N2 171.91(17)
N1 C5 C6 C7 170.22(18)
C4 C5 C6 C7 -9.1(3)
N2 N3 C8 C9 172.88(12)
N2 N3 C8 C15 -7.4(2)
N3 C8 C9 C10 9.3(2)
C15 C8 C9 C10 -170.44(14)
N3 C8 C9 C14 -166.65(14)
C15 C8 C9 C14 13.6(2)
C14 C9 C10 C11 1.1(3)
C8 C9 C10 C11 -174.94(17)
C9 C10 C11 C12 0.8(3)
C10 C11 C12 C13 -1.6(3)
C11 C12 C13 C14 0.6(3)
C12 C13 C14 C9 1.3(3)
C10 C9 C14 C13 -2.1(2)
C8 C9 C14 C13 173.91(15)
N5 N4 C15 C16 178.21(11)
N5 N4 C15 C8 -4.38(19)
N3 C8 C15 N4 76.48(19)
C9 C8 C15 N4 -103.81(16)
N3 C8 C15 C16 -106.09(16)
C9 C8 C15 C16 73.62(16)
N4 C15 C16 C17 -171.71(14)
C8 C15 C16 C17 10.8(2)
N4 C15 C16 C21 6.3(2)
C8 C15 C16 C21 -171.25(14)
C21 C16 C17 C18 0.5(2)
C15 C16 C17 C18 178.48(15)
C16 C17 C18 C19 -0.9(3)
C17 C18 C19 C20 -0.1(3)
C18 C19 C20 C21 1.5(3)
C19 C20 C21 C16 -1.9(3)
C17 C16 C21 C20 0.9(3)
C15 C16 C21 C20 -177.13(18)
N4 N5 C22 C24 178.45(12)
Cd1 N5 C22 C24 17.91(16)
N4 N5 C22 C23 -2.8(2)
Cd1 N5 C22 C23 -163.34(11)
C28 N6 C24 C25 0.2(2)
Cd1 N6 C24 C25 -178.49(12)
C28 N6 C24 C22 177.73(14)
Cd1 N6 C24 C22 -0.98(17)
N5 C22 C24 N6 -11.09(19)
C23 C22 C24 N6 170.14(14)
N5 C22 C24 C25 166.41(14)
C23 C22 C24 C25 -12.4(2)
N6 C24 C25 C26 0.7(3)
C22 C24 C25 C26 -176.69(16)
C24 C25 C26 C27 -0.9(3)
C25 C26 C27 C28 0.4(3)
C24 N6 C28 C27 -0.9(3)
Cd1 N6 C28 C27 177.79(14)
C26 C27 C28 N6 0.6(3)
